data_7026988
loop_
_publ_author_name
'Bushell, Karen L.'
'Couchman, Samantha M.'
'Jeffery, John C.'
'Rees, Leigh H.'
'Ward, Michael D.'

_publ_section_title
;
 Stepwise synthetic strategy for the preparation of trinuclear complexes
 of bis(terpyridyl) bridging ligands containing aza-crown macrocyclic
 spacer groups
;
_journal_issue 20
_journal_name_full 'Journal of the Chemical Society, Dalton Transactions'
_journal_page_first 3397
_journal_paper_doi 10.1039/a805059g
_journal_year 1998
_chemical_formula_sum 'C57 H71 Cl2 F6 N10 O14 P Ru'
_chemical_formula_weight 1437.18
_chemical_name_systematic
; 
 ? 
;
_space_group_IT_number 2
_symmetry_cell_setting triclinic
_symmetry_space_group_name_Hall '-P 1'
_symmetry_space_group_name_H-M 'P -1'
_atom_sites_solution_hydrogens geom
_atom_sites_solution_primary direct
_atom_sites_solution_secondary difmap
_audit_creation_method SHELXL-97
_cell_angle_alpha 76.16(3)
_cell_angle_beta 87.85(2)
_cell_angle_gamma 81.87(2)
_cell_formula_units_Z 2
_cell_length_a 8.357(4)
_cell_length_b 17.697(5)
_cell_length_c 22.442(8)
_cell_measurement_temperature 173(2)
_cell_volume 3190(2)
_computing_structure_refinement 'SHELXL-97 (Sheldrick, 1997)'
_computing_structure_solution 'SHELXS-97 (Sheldrick, 1990)'
_diffrn_ambient_temperature 173(2)
_diffrn_measured_fraction_theta_full 0.998
_diffrn_measured_fraction_theta_max 0.998
_diffrn_radiation_monochromator graphite
_diffrn_radiation_source 'fine-focus sealed tube'
_diffrn_radiation_type MoK\a
_diffrn_radiation_wavelength 0.71073
_diffrn_reflns_av_R_equivalents 0.0893
_diffrn_reflns_av_sigmaI/netI 0.1011
_diffrn_reflns_limit_h_max 8
_diffrn_reflns_limit_h_min -8
_diffrn_reflns_limit_k_max 17
_diffrn_reflns_limit_k_min -17
_diffrn_reflns_limit_l_max 21
_diffrn_reflns_limit_l_min -21
_diffrn_reflns_number 16835
_diffrn_reflns_theta_full 20.00
_diffrn_reflns_theta_max 20.00
_diffrn_reflns_theta_min 1.68
_exptl_absorpt_coefficient_mu 0.443
_exptl_absorpt_correction_T_max 0.93
_exptl_absorpt_correction_T_min 0.59
_exptl_absorpt_correction_type empirical
_exptl_crystal_density_diffrn 1.496
_exptl_crystal_density_method 'not measured'
_exptl_crystal_F_000 1484
_refine_diff_density_max 2.156
_refine_diff_density_min -0.762
_refine_diff_density_rms 0.167
_refine_ls_extinction_method none
_refine_ls_goodness_of_fit_ref 1.063
_refine_ls_hydrogen_treatment mixed
_refine_ls_matrix_type full
_refine_ls_number_parameters 840
_refine_ls_number_reflns 5931
_refine_ls_number_restraints 270
_refine_ls_restrained_S_all 1.046
_refine_ls_R_factor_all 0.1476
_refine_ls_R_factor_gt 0.1044
_refine_ls_shift/su_max 1.458
_refine_ls_shift/su_mean 0.005
_refine_ls_structure_factor_coef Fsqd
_refine_ls_weighting_details 'calc w=1/[\s^2^(Fo^2^)+(0.2005P)^2^+22.0741P] where P=(Fo^2^+2Fc^2^)/3'
_refine_ls_weighting_scheme calc
_refine_ls_wR_factor_gt 0.2820
_refine_ls_wR_factor_ref 0.3185
_reflns_number_gt 3891
_reflns_number_total 5931
_reflns_threshold_expression >2sigma(I)
_cod_data_source_file 805059gsup1.cif
_cod_data_source_block structure1
_cod_original_sg_symbol_H-M P-1
_cod_database_code 7026988

loop_
_symmetry_equiv_pos_as_xyz
'x, y, z'
'-x, -y, -z'

loop_
_atom_site_label
_atom_site_type_symbol
_atom_site_fract_x
_atom_site_fract_y
_atom_site_fract_z
_atom_site_U_iso_or_equiv
_atom_site_adp_type
_atom_site_occupancy
_atom_site_symmetry_multiplicity
_atom_site_calc_flag
_atom_site_refinement_flags
Ru1 Ru 0.02123(8) -0.13752(4) -0.15486(3) 0.0310(2) Uani 1 1 d U
P1 P 0.2024(3) 0.29782(16) -0.20961(13) 0.0579(9) Uani 1 1 d U
F1 F 0.3317(8) 0.3547(4) -0.2250(3) 0.104(2) Uani 1 1 d U
F2 F 0.1468(12) 0.3334(5) -0.1518(3) 0.136(3) Uani 1 1 d U
F3 F 0.3279(10) 0.2365(4) -0.1656(4) 0.142(3) Uani 1 1 d U
F4 F 0.2606(9) 0.2573(4) -0.2618(4) 0.124(2) Uani 1 1 d U
F5 F 0.0829(10) 0.3550(5) -0.2519(4) 0.140(3) Uani 1 1 d U
F6 F 0.0765(8) 0.2390(4) -0.1877(3) 0.109(2) Uani 1 1 d U
Cl1 Cl 0.6942(4) -0.45688(17) -0.12979(13) 0.0853(11) Uani 1 1 d U
O11 O 0.7692(12) -0.5311(5) -0.1398(5) 0.129(3) Uani 1 1 d U
O12 O 0.8250(13) -0.4059(6) -0.1512(7) 0.168(4) Uani 1 1 d U
O13 O 0.6018(14) -0.4704(9) -0.0750(4) 0.188(5) Uani 1 1 d U
O14 O 0.5817(10) -0.4285(5) -0.1808(3) 0.088(3) Uani 1 1 d U
Cl2 Cl -0.2492(3) 0.63098(13) -0.51620(11) 0.0156(7) Uani 0.70 1 d PU
O21 O -0.2042(9) 0.7050(4) -0.5261(4) 0.048(2) Uani 0.70 1 d PU
O22 O -0.1194(8) 0.5748(4) -0.4869(3) 0.034(2) Uani 0.70 1 d PU
O23 O -0.2819(11) 0.6141(6) -0.5705(4) 0.071(3) Uani 0.70 1 d PU
O24 O -0.3882(9) 0.6284(4) -0.4763(4) 0.038(2) Uani 0.70 1 d PU
O1 O 0.1404(13) 0.5053(5) -0.1807(5) 0.128(4) Uani 1 1 d .
C4 C 0.6988(16) 0.2836(6) -0.1570(6) 0.096(4) Uani 1 1 d U
H4A H 0.7995 0.3004 -0.1759 0.144 Uiso 1 1 calc R
H4B H 0.6715 0.3070 -0.1219 0.144 Uiso 1 1 calc R
H4C H 0.6114 0.3007 -0.1872 0.144 Uiso 1 1 calc R
C5 C 0.7191(13) 0.2002(6) -0.1367(5) 0.075(4) Uani 1 1 d U
N6 N 0.7324(14) 0.1344(6) -0.1237(6) 0.120(5) Uani 1 1 d U
C7 C 0.347(2) 0.3910(8) -0.0443(6) 0.159(8) Uani 1 1 d U
H7A H 0.3121 0.4269 -0.0178 0.238 Uiso 1 1 calc R
H7B H 0.2595 0.3922 -0.0726 0.238 Uiso 1 1 calc R
H7C H 0.4425 0.4072 -0.0678 0.238 Uiso 1 1 calc R
C8 C 0.3858(19) 0.3133(7) -0.0076(6) 0.113(5) Uani 1 1 d U
N9 N 0.4080(17) 0.2518(7) 0.0212(6) 0.131(5) Uani 1 1 d U
N11 N -0.0600(8) -0.1194(4) -0.0706(3) 0.0352(16) Uani 1 1 d U
C12 C -0.1294(10) -0.0531(5) -0.0575(4) 0.044(2) Uani 1 1 d U
H12A H -0.1471 -0.0066 -0.0893 0.053 Uiso 1 1 calc R
C13 C -0.1768(12) -0.0509(6) 0.0022(4) 0.060(3) Uani 1 1 d U
H13 H -0.2283 -0.0029 0.0103 0.073 Uiso 1 1 calc R
C14 C -0.1509(13) -0.1159(6) 0.0492(5) 0.071(3) Uani 1 1 d U
H14A H -0.1811 -0.1138 0.0901 0.085 Uiso 1 1 calc R
C15 C -0.0787(13) -0.1854(6) 0.0355(4) 0.064(3) Uani 1 1 d U
H15A H -0.0628 -0.2326 0.0668 0.077 Uiso 1 1 calc R
C16 C -0.0312(11) -0.1853(5) -0.0229(4) 0.046(2) Uani 1 1 d U
N21 N 0.0881(9) -0.2451(4) -0.1010(3) 0.0399(17) Uani 1 1 d U
C22 C 0.0546(12) -0.2561(5) -0.0416(4) 0.050(2) Uani 1 1 d U
C23 C 0.1033(15) -0.3294(6) -0.0034(5) 0.080(4) Uani 1 1 d U
H23A H 0.0829 -0.3399 0.0395 0.095 Uiso 1 1 calc R
C24 C 0.1851(15) -0.3877(6) -0.0315(5) 0.085(4) Uani 1 1 d U
H24A H 0.2206 -0.4384 -0.0066 0.102 Uiso 1 1 calc R
C25 C 0.2139(14) -0.3737(5) -0.0923(5) 0.074(3) Uani 1 1 d U
H25 H 0.2681 -0.4142 -0.1098 0.089 Uiso 1 1 calc R
C26 C 0.1652(10) -0.3013(5) -0.1285(4) 0.042(2) Uani 1 1 d U
N31 N 0.1192(8) -0.1999(4) -0.2182(3) 0.0369(16) Uani 1 1 d U
C32 C 0.1806(10) -0.2749(5) -0.1949(4) 0.043(2) Uani 1 1 d U
C33 C 0.2498(11) -0.3218(5) -0.2344(4) 0.056(2) Uani 1 1 d U
H33A H 0.2932 -0.3749 -0.2177 0.067 Uiso 1 1 calc R
C34 C 0.2550(12) -0.2926(6) -0.2947(5) 0.067(3) Uani 1 1 d U
H34A H 0.3025 -0.3244 -0.3210 0.080 Uiso 1 1 calc R
C35 C 0.1920(11) -0.2172(5) -0.3179(4) 0.058(3) Uani 1 1 d U
H35A H 0.1943 -0.1963 -0.3610 0.069 Uiso 1 1 calc R
C36 C 0.1243(11) -0.1702(5) -0.2803(4) 0.048(2) Uani 1 1 d U
H36A H 0.0811 -0.1171 -0.2974 0.057 Uiso 1 1 calc R
N41 N -0.2008(8) -0.1498(4) -0.1851(3) 0.0343(15) Uani 1 1 d U
C42 C -0.2754(10) -0.2140(5) -0.1732(4) 0.044(2) Uani 1 1 d U
H42A H -0.2300 -0.2589 -0.1434 0.052 Uiso 1 1 calc R
C43 C -0.4135(11) -0.2173(5) -0.2020(4) 0.054(3) Uani 1 1 d U
H43 H -0.4625 -0.2640 -0.1922 0.065 Uiso 1 1 calc R
C44 C -0.4827(12) -0.1534(5) -0.2452(4) 0.059(3) Uani 1 1 d U
H44 H -0.5788 -0.1559 -0.2656 0.071 Uiso 1 1 calc R
C45 C -0.4103(10) -0.0850(5) -0.2589(4) 0.049(2) Uani 1 1 d U
H45A H -0.4541 -0.0402 -0.2892 0.059 Uiso 1 1 calc R
C46 C -0.2740(10) -0.0847(5) -0.2273(4) 0.037(2) Uani 1 1 d U
N51 N -0.0397(8) -0.0308(3) -0.2080(3) 0.0305(15) Uani 1 1 d U
C52 C -0.1868(10) -0.0153(5) -0.2362(4) 0.038(2) Uani 1 1 d U
C53 C -0.2367(11) 0.0607(5) -0.2721(4) 0.041(2) Uani 1 1 d U
H53A H -0.3368 0.0727 -0.2933 0.049 Uiso 1 1 calc R
C54 C -0.1382(11) 0.1166(5) -0.2758(4) 0.039(2) Uani 1 1 d U
C55 C 0.0108(11) 0.0998(5) -0.2478(4) 0.041(2) Uani 1 1 d U
H55 H 0.0792 0.1393 -0.2521 0.050 Uiso 1 1 calc R
C56 C 0.0603(10) 0.0234(4) -0.2130(3) 0.0280(19) Uani 1 1 d U
N61 N 0.2180(7) -0.0838(3) -0.1456(3) 0.0282(15) Uani 1 1 d U
C62 C 0.2079(9) -0.0051(4) -0.1780(3) 0.0293(19) Uani 1 1 d U
C63 C 0.3261(10) 0.0384(5) -0.1744(4) 0.037(2) Uani 1 1 d U
H63A H 0.3173 0.0912 -0.1977 0.044 Uiso 1 1 calc R
C64 C 0.4598(11) 0.0076(5) -0.1373(4) 0.046(2) Uani 1 1 d U
H64 H 0.5422 0.0388 -0.1352 0.055 Uiso 1 1 calc R
C65 C 0.4714(10) -0.0701(5) -0.1032(4) 0.041(2) Uani 1 1 d U
H65A H 0.5597 -0.0927 -0.0763 0.050 Uiso 1 1 calc R
C66 C 0.3488(10) -0.1133(5) -0.1099(3) 0.036(2) Uani 1 1 d U
H66A H 0.3581 -0.1668 -0.0879 0.043 Uiso 1 1 calc R
C71 C -0.1915(11) 0.2009(5) -0.3095(4) 0.042(2) Uani 1 1 d U
C72 C -0.3524(11) 0.2324(5) -0.3069(4) 0.041(2) Uani 1 1 d U
H72 H -0.4285 0.2008 -0.2850 0.050 Uiso 1 1 calc R
C73 C -0.4029(11) 0.3114(5) -0.3370(4) 0.041(2) Uani 1 1 d U
H73A H -0.5127 0.3335 -0.3347 0.049 Uiso 1 1 calc R
C74 C -0.2927(11) 0.3565(5) -0.3696(4) 0.041(2) Uani 1 1 d U
C75 C -0.1314(11) 0.3242(5) -0.3733(4) 0.043(2) Uani 1 1 d U
H75A H -0.0562 0.3552 -0.3965 0.052 Uiso 1 1 calc R
C76 C -0.0812(11) 0.2476(5) -0.3437(4) 0.043(2) Uani 1 1 d U
H76 H 0.0289 0.2260 -0.3463 0.052 Uiso 1 1 calc R
C77 C -0.3484(11) 0.4436(4) -0.4014(4) 0.040(2) Uani 1 1 d U
H77A H -0.2795 0.4593 -0.4379 0.048 Uiso 1 1 calc R
H77B H -0.4611 0.4491 -0.4157 0.048 Uiso 1 1 calc R
N81 N -0.3397(8) 0.4987(4) -0.3588(3) 0.0372(17) Uani 1 1 d U
H81A H -0.3619 0.5497 -0.3825 0.045 Uiso 1 1 calc R
C82 C -0.4624(10) 0.4898(5) -0.3086(4) 0.043(2) Uani 1 1 d U
H82A H -0.4511 0.5272 -0.2830 0.052 Uiso 1 1 calc R
H82B H -0.4421 0.4360 -0.2820 0.052 Uiso 1 1 calc R
C83 C -0.6352(10) 0.5047(5) -0.3335(4) 0.039(2) Uani 1 1 d U
H83A H -0.6574 0.4604 -0.3503 0.046 Uiso 1 1 calc R
H83B H -0.7146 0.5107 -0.3006 0.046 Uiso 1 1 calc R
O84 O -0.6455(7) 0.5744(3) -0.3801(2) 0.0383(16) Uani 1 1 d U
C85 C -0.8016(11) 0.5892(5) -0.4093(4) 0.050(3) Uani 1 1 d U
H85A H -0.8876 0.6034 -0.3808 0.059 Uiso 1 1 calc R
H85B H -0.8250 0.5418 -0.4217 0.059 Uiso 1 1 calc R
C86 C -0.7933(11) 0.6577(5) -0.4660(4) 0.046(3) Uani 1 1 d U
H86A H -0.6979 0.6450 -0.4911 0.055 Uiso 1 1 calc R
H86B H -0.8910 0.6639 -0.4913 0.055 Uiso 1 1 calc R
O87 O -0.7827(7) 0.7294(3) -0.4498(3) 0.0473(18) Uani 1 1 d U
C88 C -0.8062(13) 0.7958(6) -0.5004(4) 0.059(3) Uani 1 1 d U
H88A H -0.8392 0.8434 -0.4846 0.071 Uiso 1 1 calc R
H88B H -0.8960 0.7898 -0.5257 0.071 Uiso 1 1 calc R
C89 C -0.6652(15) 0.8076(6) -0.5392(5) 0.079(3) Uani 1 1 d U
H89A H -0.6846 0.8597 -0.5683 0.095 Uiso 1 1 calc R
H89B H -0.6480 0.7672 -0.5634 0.095 Uiso 1 1 calc R
N90 N -0.5179(11) 0.8032(5) -0.5030(4) 0.075(2) Uani 1 1 d U
H90A H -0.4369 0.7648 -0.4997 0.091 Uiso 1 1 calc R
C91 C -0.5193(14) 0.8698(6) -0.4725(6) 0.087(3) Uani 1 1 d U
H91A H -0.6143 0.8718 -0.4449 0.104 Uiso 1 1 calc R
H91B H -0.5272 0.9201 -0.5039 0.104 Uiso 1 1 calc R
C92 C -0.3626(14) 0.8582(6) -0.4352(6) 0.091(3) Uani 1 1 d U
H92A H -0.2674 0.8577 -0.4628 0.109 Uiso 1 1 calc R
H92B H -0.3628 0.9019 -0.4146 0.109 Uiso 1 1 calc R
O93 O -0.3546(8) 0.7846(4) -0.3901(3) 0.073(2) Uani 1 1 d U
C94 C -0.2029(14) 0.7651(6) -0.3587(6) 0.084(3) Uani 1 1 d U
H94A H -0.1856 0.8073 -0.3385 0.101 Uiso 1 1 calc R
H94B H -0.1136 0.7597 -0.3883 0.101 Uiso 1 1 calc R
C95 C -0.2045(14) 0.6900(6) -0.3121(5) 0.075(3) Uani 1 1 d U
H95A H -0.1115 0.6814 -0.2841 0.090 Uiso 1 1 calc R
H95B H -0.3050 0.6923 -0.2875 0.090 Uiso 1 1 calc R
O96 O -0.1954(8) 0.6266(3) -0.3421(3) 0.0551(19) Uani 1 1 d U
C97 C -0.1551(13) 0.5509(6) -0.3031(4) 0.061(3) Uani 1 1 d U
H97A H -0.2263 0.5452 -0.2665 0.073 Uiso 1 1 calc R
H97B H -0.0420 0.5445 -0.2891 0.073 Uiso 1 1 calc R
C98 C -0.1739(11) 0.4895(5) -0.3356(4) 0.048(2) Uani 1 1 d U
H98A H -0.0967 0.4927 -0.3704 0.058 Uiso 1 1 calc R
H98B H -0.1485 0.4371 -0.3074 0.058 Uiso 1 1 calc R
C101 C -1.0556(10) 0.0017(8) -0.3934(9) 0.189(6) Uani 1 1 d DU
C102 C -0.8755(8) 0.0144(3) -0.4064(3) 0.0344(17) Uani 1 1 d DU
C104 C -0.6973(7) 0.0547(3) -0.3783(2) 0.0227(16) Uani 1 1 d DU
O103 O -0.8580(8) 0.1003(4) -0.4081(5) 0.106(3) Uani 0.50 1 d PDU
C105 C -0.6293(14) 0.1069(7) -0.3410(6) 0.111(3) Uani 0.50 1 d PDU
O107 O -0.7751(10) -0.0163(7) -0.3475(5) 0.143(3) Uani 0.50 1 d PDU
C106 C -0.5201(11) 0.0300(8) -0.3961(7) 0.047(4) Uani 0.50 1 d PDU

loop_
_atom_site_aniso_label
_atom_site_aniso_U_11
_atom_site_aniso_U_22
_atom_site_aniso_U_33
_atom_site_aniso_U_23
_atom_site_aniso_U_13
_atom_site_aniso_U_12
Ru1 0.0324(4) 0.0245(3) 0.0385(4) -0.0154(3) -0.0012(3) 0.0023(3)
P1 0.0531(16) 0.0558(16) 0.0613(16) -0.0075(13) -0.0034(14) -0.0061(13)
F1 0.100(3) 0.078(3) 0.130(5) -0.007(3) -0.002(3) -0.030(3)
F2 0.202(6) 0.120(4) 0.104(3) -0.053(3) 0.031(4) -0.051(4)
F3 0.127(4) 0.086(4) 0.184(5) 0.031(4) -0.059(4) -0.009(3)
F4 0.109(5) 0.143(4) 0.149(3) -0.079(3) 0.050(3) -0.052(3)
F5 0.121(4) 0.129(5) 0.151(5) -0.007(4) -0.068(4) 0.022(4)
F6 0.102(3) 0.126(4) 0.117(4) -0.051(3) 0.032(3) -0.047(3)
Cl1 0.117(2) 0.0645(17) 0.0578(16) -0.0015(15) 0.0019(16) 0.0192(17)
O11 0.142(7) 0.060(3) 0.177(7) -0.044(4) -0.024(5) 0.043(4)
O12 0.099(4) 0.109(5) 0.308(12) -0.062(6) -0.024(5) -0.022(4)
O13 0.151(7) 0.290(12) 0.064(4) 0.005(6) 0.021(4) 0.083(7)
O14 0.087(4) 0.106(5) 0.064(4) -0.019(4) -0.015(3) 0.016(4)
Cl2 0.0052(12) 0.0133(12) 0.0298(13) -0.0103(11) 0.0063(11) 0.0008(10)
O21 0.018(4) 0.017(3) 0.102(6) -0.006(3) 0.034(4) 0.004(3)
O22 0.013(3) 0.030(4) 0.050(4) 0.002(4) -0.003(3) 0.007(3)
O23 0.045(5) 0.129(6) 0.046(3) -0.031(4) -0.013(3) -0.010(5)
O24 0.019(3) 0.024(4) 0.054(4) 0.016(4) 0.014(3) 0.009(3)
O1 0.146(8) 0.099(6) 0.147(8) -0.035(6) -0.037(6) -0.028(6)
C4 0.097(9) 0.058(4) 0.138(10) -0.032(7) -0.033(8) -0.003(7)
C5 0.064(7) 0.060(4) 0.105(8) -0.030(6) -0.028(6) 0.000(6)
N6 0.108(8) 0.063(4) 0.189(11) -0.016(7) -0.037(8) -0.018(6)
C7 0.31(2) 0.073(5) 0.091(9) -0.002(6) -0.070(12) -0.016(11)
C8 0.175(13) 0.059(5) 0.102(8) -0.023(5) -0.062(9) 0.015(8)
N9 0.163(11) 0.077(5) 0.135(9) 0.004(6) -0.056(9) 0.014(8)
N11 0.031(4) 0.042(3) 0.039(2) -0.022(2) 0.003(2) -0.005(3)
C12 0.031(5) 0.051(4) 0.060(3) -0.037(3) -0.003(4) 0.002(4)
C13 0.068(7) 0.059(4) 0.069(4) -0.046(3) 0.008(5) -0.003(5)
C14 0.084(8) 0.078(5) 0.061(4) -0.034(3) 0.012(5) -0.018(5)
C15 0.090(8) 0.060(4) 0.043(4) -0.008(3) 0.015(5) -0.017(5)
C16 0.059(6) 0.047(3) 0.036(3) -0.011(3) 0.001(4) -0.021(4)
N21 0.050(4) 0.026(2) 0.042(3) -0.007(2) -0.013(3) 0.002(3)
C22 0.062(6) 0.043(3) 0.043(3) -0.007(3) -0.012(4) -0.010(4)
C23 0.144(10) 0.050(4) 0.040(4) -0.002(3) -0.038(5) 0.000(5)
C24 0.116(9) 0.054(5) 0.077(4) -0.010(4) -0.036(6) 0.012(5)
C25 0.114(9) 0.031(4) 0.078(4) -0.024(3) -0.039(5) 0.018(5)
C26 0.034(5) 0.021(3) 0.071(3) -0.017(3) -0.012(4) 0.006(4)
N31 0.033(4) 0.037(3) 0.048(2) -0.028(2) -0.001(3) 0.000(3)
C32 0.035(5) 0.032(3) 0.070(3) -0.031(3) -0.009(4) 0.005(4)
C33 0.043(6) 0.051(4) 0.087(4) -0.045(3) -0.003(4) -0.001(4)
C34 0.060(7) 0.076(4) 0.086(4) -0.061(4) 0.015(5) -0.014(4)
C35 0.055(6) 0.070(4) 0.064(4) -0.043(3) 0.018(4) -0.021(4)
C36 0.047(6) 0.059(4) 0.045(3) -0.029(3) -0.002(4) -0.006(4)
N41 0.030(3) 0.035(3) 0.046(3) -0.029(3) 0.001(2) -0.001(2)
C42 0.034(4) 0.040(4) 0.066(5) -0.033(4) 0.011(3) -0.005(3)
C43 0.037(4) 0.056(4) 0.086(6) -0.045(4) 0.011(4) -0.020(4)
C44 0.043(5) 0.078(4) 0.074(5) -0.054(4) -0.003(4) -0.004(3)
C45 0.026(4) 0.062(4) 0.066(5) -0.036(4) -0.009(3) 0.014(3)
C46 0.021(3) 0.041(3) 0.054(5) -0.026(3) 0.000(3) 0.007(3)
N51 0.032(3) 0.027(2) 0.035(3) -0.015(2) -0.009(3) 0.005(2)
C52 0.027(3) 0.041(3) 0.043(5) -0.012(3) -0.003(3) 0.009(3)
C53 0.041(4) 0.038(3) 0.043(5) -0.019(3) -0.011(4) 0.017(3)
C54 0.043(4) 0.034(3) 0.031(4) -0.006(3) 0.001(3) 0.015(3)
C55 0.052(4) 0.023(3) 0.050(5) -0.017(3) -0.005(4) 0.008(3)
C56 0.031(3) 0.025(3) 0.028(4) -0.015(3) -0.001(3) 0.008(3)
N61 0.029(3) 0.024(3) 0.032(3) -0.013(2) 0.000(2) 0.004(2)
C62 0.029(3) 0.030(3) 0.032(4) -0.014(3) 0.002(3) -0.002(3)
C63 0.032(4) 0.025(4) 0.057(5) -0.018(4) 0.002(3) -0.003(3)
C64 0.040(4) 0.049(4) 0.056(5) -0.024(4) -0.004(4) -0.013(4)
C65 0.033(4) 0.043(4) 0.051(5) -0.020(4) -0.007(4) 0.002(3)
C66 0.043(4) 0.032(4) 0.034(4) -0.015(3) -0.006(3) 0.004(3)
C71 0.047(4) 0.040(3) 0.030(4) -0.007(3) 0.001(4) 0.020(3)
C72 0.049(4) 0.032(4) 0.036(5) -0.008(4) 0.000(4) 0.018(3)
C73 0.047(4) 0.031(4) 0.036(5) -0.007(3) 0.009(4) 0.021(3)
C74 0.047(4) 0.034(3) 0.034(5) -0.005(3) -0.002(4) 0.016(3)
C75 0.045(4) 0.038(4) 0.043(5) -0.014(4) 0.001(4) 0.014(3)
C76 0.049(4) 0.031(4) 0.045(5) -0.012(4) 0.006(4) 0.016(3)
C77 0.040(5) 0.033(3) 0.044(4) -0.011(3) -0.003(3) 0.008(3)
N81 0.033(3) 0.033(3) 0.042(3) -0.012(3) -0.003(3) 0.016(3)
C82 0.046(3) 0.035(5) 0.046(4) -0.013(4) 0.002(3) 0.006(4)
C83 0.041(4) 0.037(4) 0.034(4) -0.006(3) 0.009(3) 0.001(4)
O84 0.047(3) 0.025(3) 0.040(3) -0.007(2) 0.006(2) 0.000(3)
C85 0.049(5) 0.045(4) 0.051(5) -0.007(4) -0.009(4) -0.001(4)
C86 0.046(6) 0.044(3) 0.049(5) -0.013(3) -0.004(4) -0.002(4)
O87 0.058(4) 0.037(3) 0.046(3) -0.015(2) -0.006(3) 0.005(3)
C88 0.081(4) 0.046(4) 0.048(5) -0.011(4) -0.018(4) 0.009(5)
C89 0.120(5) 0.058(6) 0.043(5) -0.005(4) 0.014(3) 0.021(5)
N90 0.071(4) 0.044(4) 0.110(5) -0.028(3) 0.038(4) 0.006(4)
C91 0.078(6) 0.055(5) 0.131(7) -0.038(4) 0.032(4) -0.001(5)
C92 0.075(6) 0.047(5) 0.158(8) -0.038(4) 0.032(4) -0.015(5)
O93 0.065(4) 0.051(3) 0.118(5) -0.048(3) 0.027(3) -0.014(3)
C94 0.067(6) 0.064(4) 0.144(7) -0.070(4) 0.015(5) -0.015(5)
C95 0.070(7) 0.083(4) 0.097(6) -0.065(3) 0.011(5) -0.016(5)
O96 0.060(4) 0.052(2) 0.061(4) -0.030(3) 0.003(3) -0.005(3)
C97 0.060(6) 0.072(4) 0.053(5) -0.017(3) -0.013(4) -0.009(5)
C98 0.039(4) 0.049(4) 0.054(5) -0.012(4) -0.010(4) 0.005(4)
C101 0.090(4) 0.306(10) 0.196(15) -0.093(14) 0.035(6) -0.062(5)
C102 0.061(3) 0.005(3) 0.024(3) -0.001(3) 0.025(3) 0.027(3)
C104 0.042(3) 0.000(3) 0.000(3) 0.028(2) 0.024(2) 0.032(2)
O103 0.126(4) 0.037(3) 0.169(8) -0.082(4) -0.108(5) 0.076(4)
C105 0.013(6) 0.150(5) 0.201(8) -0.143(5) -0.039(5) 0.074(4)
O107 0.158(5) 0.152(4) 0.080(6) 0.104(5) -0.035(4) -0.103(4)
C106 0.070(4) 0.023(8) 0.027(8) 0.009(6) 0.020(6) 0.030(5)

loop_
_atom_type_symbol
_atom_type_description
_atom_type_scat_dispersion_real
_atom_type_scat_dispersion_imag
_atom_type_scat_source
C C 0.0033 0.0016 'International Tables Vol C Tables 4.2.6.8 and 6.1.1.4'
H H 0.0000 0.0000 'International Tables Vol C Tables 4.2.6.8 and 6.1.1.4'
N N 0.0061 0.0033 'International Tables Vol C Tables 4.2.6.8 and 6.1.1.4'
O O 0.0106 0.0060 'International Tables Vol C Tables 4.2.6.8 and 6.1.1.4'
Ru Ru -1.2594 0.8363 'International Tables Vol C Tables 4.2.6.8 and 6.1.1.4'
Cl Cl 0.1484 0.1585 'International Tables Vol C Tables 4.2.6.8 and 6.1.1.4'
P P 0.1023 0.0942 'International Tables Vol C Tables 4.2.6.8 and 6.1.1.4'
F F 0.0171 0.0103 'International Tables Vol C Tables 4.2.6.8 and 6.1.1.4'

loop_
_geom_angle_atom_site_label_1
_geom_angle_atom_site_label_2
_geom_angle_atom_site_label_3
_geom_angle
N51 Ru1 N21 178.7(3)
N51 Ru1 N61 78.3(2)
N21 Ru1 N61 100.4(3)
N51 Ru1 N41 79.9(3)
N21 Ru1 N41 101.4(3)
N61 Ru1 N41 158.2(2)
N51 Ru1 N11 100.5(3)
N21 Ru1 N11 79.7(3)
N61 Ru1 N11 88.4(3)
N41 Ru1 N11 95.7(3)
N51 Ru1 N31 101.8(2)
N21 Ru1 N31 78.0(3)
N61 Ru1 N31 98.1(3)
N41 Ru1 N31 86.2(3)
N11 Ru1 N31 157.6(2)
F5 P1 F4 90.6(5)
F5 P1 F1 91.4(4)
F4 P1 F1 92.5(4)
F5 P1 F6 92.4(5)
F4 P1 F6 91.1(4)
F1 P1 F6 174.7(4)
F5 P1 F3 179.1(6)
F4 P1 F3 88.7(5)
F1 P1 F3 89.2(4)
F6 P1 F3 87.1(4)
F5 P1 F2 93.5(5)
F4 P1 F2 175.5(4)
F1 P1 F2 89.3(5)
F6 P1 F2 86.8(4)
F3 P1 F2 87.2(5)
O13 Cl1 O11 109.0(8)
O13 Cl1 O14 107.6(6)
O11 Cl1 O14 102.7(6)
O13 Cl1 O12 132.0(9)
O11 Cl1 O12 101.5(6)
O14 Cl1 O12 100.6(6)
O23 Cl2 O21 110.8(6)
O23 Cl2 O22 108.6(5)
O21 Cl2 O22 108.7(5)
O23 Cl2 O24 111.4(5)
O21 Cl2 O24 107.8(5)
O22 Cl2 O24 109.4(4)
N6 C5 C4 176.3(14)
N9 C8 C7 176.4(19)
C12 N11 C16 118.1(7)
C12 N11 Ru1 128.1(5)
C16 N11 Ru1 113.8(5)
N11 C12 C13 120.8(8)
C14 C13 C12 121.3(9)
C13 C14 C15 117.8(10)
C16 C15 C14 119.3(9)
C15 C16 N11 122.5(8)
C15 C16 C22 123.4(8)
N11 C16 C22 114.1(7)
C22 N21 C26 124.9(7)
C22 N21 Ru1 117.7(6)
C26 N21 Ru1 117.4(5)
N21 C22 C23 118.6(9)
N21 C22 C16 114.7(7)
C23 C22 C16 126.7(8)
C22 C23 C24 116.8(9)
C25 C24 C23 122.2(9)
C24 C25 C26 119.7(10)
C25 C26 N21 117.8(8)
C25 C26 C32 128.2(9)
N21 C26 C32 114.0(7)
C32 N31 C36 119.1(7)
C32 N31 Ru1 115.8(6)
C36 N31 Ru1 125.1(5)
N31 C32 C33 119.8(8)
N31 C32 C26 114.7(7)
C33 C32 C26 125.5(7)
C34 C33 C32 120.9(8)
C33 C34 C35 119.2(10)
C34 C35 C36 121.1(9)
N31 C36 C35 120.0(8)
C42 N41 C46 116.8(7)
C42 N41 Ru1 128.3(5)
C46 N41 Ru1 114.6(5)
N41 C42 C43 122.5(8)
C42 C43 C44 120.4(9)
C43 C44 C45 119.3(9)
C46 C45 C44 117.5(8)
C45 C46 N41 123.4(8)
C45 C46 C52 123.2(7)
N41 C46 C52 113.4(7)
C56 N51 C52 122.9(6)
C56 N51 Ru1 119.5(5)
C52 N51 Ru1 117.5(5)
N51 C52 C53 119.0(8)
N51 C52 C46 114.0(7)
C53 C52 C46 127.0(8)
C54 C53 C52 118.5(8)
C53 C54 C55 121.8(7)
C53 C54 C71 120.7(8)
C55 C54 C71 117.4(8)
C54 C55 C56 119.1(8)
N51 C56 C55 118.6(7)
N51 C56 C62 113.8(6)
C55 C56 C62 127.5(8)
C66 N61 C62 116.9(7)
C66 N61 Ru1 128.2(5)
C62 N61 Ru1 114.8(5)
C63 C62 N61 121.2(7)
C63 C62 C56 125.2(7)
N61 C62 C56 113.6(7)
C62 C63 C64 121.4(7)
C63 C64 C65 118.8(8)
C66 C65 C64 117.7(8)
N61 C66 C65 123.9(7)
C72 C71 C76 119.5(7)
C72 C71 C54 119.2(8)
C76 C71 C54 121.4(8)
C71 C72 C73 119.7(8)
C74 C73 C72 120.0(8)
C73 C74 C75 120.2(7)
C73 C74 C77 119.6(8)
C75 C74 C77 120.2(8)
C76 C75 C74 120.1(8)
C75 C76 C71 120.5(8)
N81 C77 C74 112.4(6)
C98 N81 C82 112.6(6)
C98 N81 C77 109.8(6)
C82 N81 C77 113.3(7)
N81 C82 C83 112.0(7)
O84 C83 C82 106.4(7)
C83 O84 C85 109.6(6)
O84 C85 C86 106.4(7)
O87 C86 C85 112.2(7)
C86 O87 C88 113.1(7)
O87 C88 C89 114.3(8)
C88 C89 N90 112.0(8)
C89 N90 C91 113.9(8)
N90 C91 C92 109.5(9)
O93 C92 C91 108.4(9)
C94 O93 C92 111.6(8)
O93 C94 C95 108.7(9)
O96 C95 C94 109.5(9)
C97 O96 C95 114.7(7)
O96 C97 C98 110.6(8)
N81 C98 C97 111.0(7)
O107 C102 O103 92.2(7)
O107 C102 C101 110.5(8)
O103 C102 C101 109.2(7)
O107 C102 C104 50.0(4)
O103 C102 C104 51.7(3)
C101 C102 C104 143.7(9)
O107 C104 C106 110.5(7)
O107 C104 O103 93.0(5)
C106 C104 O103 140.4(8)
O107 C104 C105 121.9(8)
C106 C104 C105 87.1(8)
O103 C104 C105 107.6(6)
O107 C104 C102 51.4(4)
C106 C104 C102 121.9(7)
O103 C104 C102 51.2(3)
C105 C104 C102 151.0(6)
C102 O103 C104 77.2(5)
C104 O107 C102 78.7(5)

loop_
_geom_bond_atom_site_label_1
_geom_bond_atom_site_label_2
_geom_bond_distance
Ru1 N51 1.986(6)
Ru1 N21 2.011(6)
Ru1 N61 2.052(7)
Ru1 N41 2.057(7)
Ru1 N11 2.068(7)
Ru1 N31 2.078(7)
P1 F5 1.499(8)
P1 F4 1.543(8)
P1 F1 1.553(8)
P1 F6 1.568(8)
P1 F3 1.580(8)
P1 F2 1.600(9)
Cl1 O13 1.416(10)
Cl1 O11 1.437(9)
Cl1 O14 1.456(8)
Cl1 O12 1.508(11)
Cl2 O23 1.367(10)
Cl2 O21 1.379(8)
Cl2 O22 1.426(7)
Cl2 O24 1.439(8)
C4 C5 1.424(14)
C5 N6 1.121(14)
C7 C8 1.424(17)
C8 N9 1.118(15)
N11 C12 1.325(10)
N11 C16 1.381(10)
C12 C13 1.392(13)
C13 C14 1.360(13)
C14 C15 1.390(15)
C15 C16 1.354(13)
C16 C22 1.496(13)
N21 C22 1.325(11)
N21 C26 1.367(11)
C22 C23 1.388(12)
C23 C24 1.418(16)
C24 C25 1.346(15)
C25 C26 1.359(12)
C26 C32 1.458(12)
N31 C32 1.340(10)
N31 C36 1.367(10)
C32 C33 1.409(13)
C33 C34 1.328(13)
C34 C35 1.348(13)
C35 C36 1.376(13)
N41 C42 1.339(10)
N41 C46 1.385(9)
C42 C43 1.360(13)
C43 C44 1.373(12)
C44 C45 1.394(13)
C45 C46 1.366(12)
C46 C52 1.484(12)
N51 C56 1.342(10)
N51 C52 1.367(10)
C52 C53 1.407(11)
C53 C54 1.360(13)
C54 C55 1.377(12)
C54 C71 1.515(11)
C55 C56 1.404(10)
C56 C62 1.448(11)
N61 C66 1.348(10)
N61 C62 1.402(9)
C62 C63 1.351(12)
C63 C64 1.384(12)
C64 C65 1.397(11)
C65 C66 1.395(12)
C71 C72 1.386(12)
C71 C76 1.407(12)
C72 C73 1.411(11)
C73 C74 1.378(12)
C74 C75 1.396(12)
C74 C77 1.548(11)
C75 C76 1.372(11)
C77 N81 1.531(11)
N81 C98 1.472(11)
N81 C82 1.490(11)
C82 C83 1.534(12)
C83 O84 1.408(9)
O84 C85 1.443(11)
C85 C86 1.541(12)
C86 O87 1.417(11)
O87 C88 1.422(10)
C88 C89 1.447(15)
C89 N90 1.483(15)
N90 C91 1.497(15)
C91 C92 1.544(17)
C92 O93 1.440(12)
O93 C94 1.432(13)
C94 C95 1.482(14)
C95 O96 1.432(12)
O96 C97 1.418(10)
C97 C98 1.475(14)
C101 C102 1.559(10)
C102 O107 1.535(11)
C102 O103 1.539(9)
C102 C104 1.927(10)
C104 O107 1.505(10)
C104 C106 1.549(11)
C104 O103 1.550(8)
C104 C105 1.559(13)
